data_4342974
loop_
_publ_author_name
'Mart\'inez-Lillo, Jos\'e'
'Armentano, Donatella'
'Fortea-P\'erez, Francisco R'
'Stiriba, Salah-Eddine'
'De Munno, Giovanni'
'Lloret, Francesc'
'Julve, Miguel'
'Faus, Juan'

_publ_section_title
;
 A Chiral, Photoluminescent, and Spin-Canted {Cu(I)Re(IV)2}n Branched
 Chain.
;
_journal_issue 10
_journal_name_full 'Inorganic chemistry'
_journal_page_first 4594
_journal_page_last 4596
_journal_paper_doi 10.1021/acs.inorgchem.5b00502
_journal_volume 54
_journal_year 2015
_chemical_formula_sum 'C13 H13 Cl9 Cu N7 O2 Re2'
_chemical_formula_weight 1054.29
_chemical_name_systematic
;
 ?
;
_space_group_crystal_system orthorhombic
_space_group_IT_number 19
_space_group_name_Hall 'P 2ac 2ab'
_space_group_name_H-M_alt 'P 21 21 21'
_symmetry_space_group_name_Hall 'P 2ac 2ab'
_symmetry_space_group_name_H-M 'P 21 21 21'
_atom_sites_solution_hydrogens geom
_audit_creation_method SHELXL-2013
_cell_angle_alpha 90
_cell_angle_beta 90
_cell_angle_gamma 90
_cell_formula_units_Z 4
_cell_length_a 8.5927(15)
_cell_length_b 10.561(2)
_cell_length_c 30.457(6)
_cell_measurement_reflns_used 2780
_cell_measurement_temperature 291(2)
_cell_measurement_theta_max 45.6
_cell_measurement_theta_min 2.67
_cell_volume 2763.9(9)
_computing_cell_refinement 'Bruker APEX'
_computing_data_collection 'Bruker APEX2'
_computing_data_reduction 'Bruker SAINT'
_computing_molecular_graphics 'Bruker SHELXTL'
_computing_publication_material 'Bruker SHELXTL'
_computing_structure_refinement 'SHELXL-2013 (Sheldrick, 2013)'
_computing_structure_solution 'SHELXL-2013 (Sheldrick, 2013)'
_diffrn_ambient_temperature 291(2)
_diffrn_measured_fraction_theta_full 0.683
_diffrn_measured_fraction_theta_max 0.877
_diffrn_measurement_device_type 'CCD area detector'
_diffrn_measurement_method 'phi and omega scans'
_diffrn_radiation_source 'fine-focus sealed tube'
_diffrn_radiation_type MoK\a
_diffrn_radiation_wavelength 0.71073
_diffrn_reflns_av_R_equivalents 0.1123
_diffrn_reflns_av_unetI/netI 0.0943
_diffrn_reflns_laue_measured_fraction_full 0.683
_diffrn_reflns_laue_measured_fraction_max 0.877
_diffrn_reflns_limit_h_max 9
_diffrn_reflns_limit_h_min -9
_diffrn_reflns_limit_k_max 11
_diffrn_reflns_limit_k_min -11
_diffrn_reflns_limit_l_max 32
_diffrn_reflns_limit_l_min -33
_diffrn_reflns_number 10847
_diffrn_reflns_point_group_measured_fraction_full 0.687
_diffrn_reflns_point_group_measured_fraction_max 0.892
_diffrn_reflns_theta_full 25.242
_diffrn_reflns_theta_max 22.994
_diffrn_reflns_theta_min 2.675
_exptl_absorpt_coefficient_mu 10.397
_exptl_absorpt_correction_T_max 0.900
_exptl_absorpt_correction_T_min 0.162
_exptl_absorpt_correction_type multi-scan
_exptl_absorpt_process_details sadabs
_exptl_crystal_colour brown
_exptl_crystal_density_diffrn 2.534
_exptl_crystal_description plate
_exptl_crystal_F_000 1952
_exptl_crystal_size_max 0.280
_exptl_crystal_size_mid 0.100
_exptl_crystal_size_min 0.010
_refine_diff_density_max 4.000
_refine_diff_density_min -2.792
_refine_diff_density_rms 0.410
_refine_ls_abs_structure_details
;
 Refined as an inversion twin.
;
_refine_ls_abs_structure_Flack 0.19(5)
_refine_ls_extinction_coef 0.0038(7)
_refine_ls_extinction_expression Fc^*^=kFc[1+0.001xFc^2^\l^3^/sin(2\q)]^-1/4^
_refine_ls_extinction_method SHELXL
_refine_ls_goodness_of_fit_ref 1.074
_refine_ls_hydrogen_treatment riding
_refine_ls_matrix_type full
_refine_ls_number_parameters 170
_refine_ls_number_reflns 3409
_refine_ls_number_restraints 2
_refine_ls_restrained_S_all 1.073
_refine_ls_R_factor_all 0.1086
_refine_ls_R_factor_gt 0.0984
_refine_ls_shift/su_max 0.000
_refine_ls_shift/su_mean 0.000
_refine_ls_structure_factor_coef Fsqd
_refine_ls_weighting_details 'w=1/[\s^2^(Fo^2^)+(0.0838P)^2^+302.5206P] where P=(Fo^2^+2Fc^2^)/3'
_refine_ls_weighting_scheme calc
_refine_ls_wR_factor_gt 0.2343
_refine_ls_wR_factor_ref 0.2408
_reflns_Friedel_coverage 0.755
_reflns_friedel_fraction_full 0.693
_reflns_friedel_fraction_max 0.913
_reflns_number_gt 3007
_reflns_number_total 3409
_reflns_threshold_expression 'I > 2\s(I)'
_cod_data_source_file ic5b00502_si_002.cif
_cod_data_source_block re3pzcu
_cod_depositor_comments 'Adding full bibliography for 4342974.cif.'
_cod_database_code 4342974
_shelx_space_group_comment
;
The symmetry employed for this shelxl refinement is uniquely defined
by the following loop, which should always be used as a source of
symmetry information in preference to the above space-group names.
They are only intended as comments.
;
_shelx_estimated_absorpt_t_min 0.159
_shelx_estimated_absorpt_t_max 0.903
_shelxl_version_number 2013-4

loop_
_space_group_symop_operation_xyz
'x, y, z'
'-x+1/2, -y, z+1/2'
'-x, y+1/2, -z+1/2'
'x+1/2, -y+1/2, -z'

loop_
_atom_site_label
_atom_site_type_symbol
_atom_site_fract_x
_atom_site_fract_y
_atom_site_fract_z
_atom_site_U_iso_or_equiv
_atom_site_adp_type
_atom_site_occupancy
_atom_site_site_symmetry_order
_atom_site_calc_flag
_atom_site_refinement_flags_posn
_atom_site_refinement_flags_adp
Re1 Re 1.1808(3) 0.9373(2) 0.72128(8) 0.0341(8) Uani 1 1 d . .
Re2 Re 0.7626(3) 1.03903(19) 0.54811(7) 0.0317(7) Uani 1 1 d . .
Cu1 Cu 0.8540(12) 0.6763(8) 0.5897(3) 0.057(3) Uani 1 1 d . .
Cl1 Cl 1.080(2) 1.1222(15) 0.6905(6) 0.053(5) Uani 1 1 d . .
Cl2 Cl 1.268(2) 0.7383(16) 0.7432(6) 0.057(4) Uani 1 1 d . .
Cl3 Cl 1.432(2) 1.0202(14) 0.7241(7) 0.060(5) Uani 1 1 d . .
Cl4 Cl 1.105(2) 0.991(2) 0.7916(6) 0.067(6) Uani 1 1 d . .
Cl5 Cl 0.799(3) 1.0711(17) 0.4721(5) 0.061(5) Uani 1 1 d . .
Cl6 Cl 1.0335(17) 1.0194(13) 0.5567(5) 0.044(4) Uani 1 1 d . .
Cl7 Cl 0.7178(17) 1.0252(14) 0.6244(4) 0.040(3) Uani 1 1 d . .
Cl8 Cl 0.4965(17) 1.0746(13) 0.5392(6) 0.045(4) Uani 1 1 d . .
Cl9 Cl 0.7305(18) 0.8155(14) 0.5400(4) 0.038(3) Uiso 1 1 d . .
N1 N 0.958(5) 0.858(4) 0.7086(11) 0.016(9) Uiso 1 1 d . .
N2 N 0.818(6) 0.740(5) 0.6521(13) 0.031(10) Uiso 1 1 d . .
N3 N 1.209(4) 0.870(3) 0.6562(8) 0.024(9) Uiso 1 1 d G .
C5 C 1.079(3) 0.803(3) 0.6421(9) 0.041(15) Uiso 1 1 d G .
C1 C 0.827(9) 0.860(7) 0.732(2) 0.052(17) Uiso 1 1 d . .
H1A H 0.8287 0.9071 0.7578 0.062 Uiso 1 1 calc R U
C2 C 0.700(8) 0.803(7) 0.723(2) 0.051(16) Uiso 1 1 d . .
H2A H 0.6156 0.8024 0.7422 0.061 Uiso 1 1 calc R U
C3 C 0.696(7) 0.735(6) 0.6786(16) 0.032(13) Uiso 1 1 d . .
H3A H 0.6074 0.6907 0.6702 0.038 Uiso 1 1 calc R U
C4 C 0.947(6) 0.804(5) 0.6700(16) 0.025(12) Uiso 1 1 d . .
N4 N 1.082(4) 0.739(3) 0.6023(10) 0.030(10) Uiso 1 1 d G .
C6 C 1.216(5) 0.742(4) 0.5765(9) 0.058(19) Uiso 1 1 d G .
H6B H 1.2183 0.6990 0.5498 0.069 Uiso 1 1 calc R U
C7 C 1.346(4) 0.809(5) 0.5906(12) 0.06(2) Uiso 1 1 d G .
H7A H 1.4353 0.8108 0.5734 0.073 Uiso 1 1 calc R U
C8 C 1.342(3) 0.873(4) 0.6304(12) 0.07(2) Uiso 1 1 d G .
H8A H 1.4294 0.9177 0.6399 0.084 Uiso 1 1 calc R U
N5 N 0.790(4) 1.245(2) 0.5569(9) 0.027(10) Uiso 1 1 d G .
C9 C 0.895(4) 1.284(3) 0.5888(10) 0.027(12) Uiso 1 1 d G .
H9B H 0.9522 1.2246 0.6044 0.032 Uiso 1 1 calc R U
C10 C 0.914(4) 1.413(3) 0.5974(10) 0.051(18) Uiso 1 1 d G .
H9A H 0.9846 1.4388 0.6187 0.061 Uiso 1 1 calc R U
N6 N 0.828(4) 1.502(2) 0.5740(11) 0.049(14) Uiso 1 1 d G .
C11 C 0.723(4) 1.462(3) 0.5421(10) 0.043(13) Uiso 1 1 d G .
H11A H 0.6660 1.5217 0.5265 0.052 Uiso 1 1 calc R U
C12 C 0.704(4) 1.334(3) 0.5336(9) 0.042(15) Uiso 1 1 d G .
H12A H 0.6336 1.3075 0.5122 0.050 Uiso 1 1 calc R U
O1N O 0.46(2) 0.331(12) 0.642(5) 0.27(8) Uiso 1 1 d D .
N1N N 0.413(11) 0.452(10) 0.646(2) 0.10(2) Uiso 1 1 d D .
O2N O 0.489(11) 0.543(10) 0.625(3) 0.15(3) Uiso 1 1 d D .
C1N C 0.282(13) 0.492(10) 0.653(3) 0.10(3) Uiso 1 1 d . .
H1NA H 0.2179 0.4239 0.6642 0.143 Uiso 1 1 calc R U
H1NB H 0.2383 0.5250 0.6269 0.143 Uiso 1 1 calc R U
H1NC H 0.2874 0.5574 0.6752 0.143 Uiso 1 1 calc R U

loop_
_atom_site_aniso_label
_atom_site_aniso_U_11
_atom_site_aniso_U_22
_atom_site_aniso_U_33
_atom_site_aniso_U_23
_atom_site_aniso_U_13
_atom_site_aniso_U_12
Re1 0.0229(13) 0.0164(12) 0.0631(15) -0.0051(11) -0.0027(10) -0.0046(9)
Re2 0.0298(14) 0.0113(10) 0.0538(14) 0.0014(9) -0.0030(9) -0.0034(9)
Cu1 0.073(7) 0.019(4) 0.080(6) -0.010(4) -0.017(5) -0.013(4)
Cl1 0.061(12) 0.012(8) 0.088(12) 0.006(7) -0.009(9) 0.021(8)
Cl2 0.037(10) 0.040(9) 0.094(12) 0.000(8) -0.013(8) 0.002(8)
Cl3 0.039(9) 0.013(8) 0.127(15) 0.000(9) -0.004(9) -0.008(6)
Cl4 0.063(12) 0.075(15) 0.063(11) -0.033(9) 0.004(8) -0.010(10)
Cl5 0.102(16) 0.043(10) 0.038(8) 0.010(7) 0.010(8) 0.007(11)
Cl6 0.028(8) 0.016(7) 0.087(11) 0.000(7) 0.004(7) 0.004(6)
Cl7 0.036(8) 0.032(8) 0.052(8) 0.007(6) 0.006(6) 0.003(7)
Cl8 0.025(8) 0.005(6) 0.104(12) 0.006(7) -0.012(7) -0.011(6)

loop_
_atom_type_symbol
_atom_type_description
_atom_type_scat_dispersion_real
_atom_type_scat_dispersion_imag
_atom_type_scat_source
C C 0.0033 0.0016 'International Tables Vol C Tables 4.2.6.8 and 6.1.1.4'
H H 0.0000 0.0000 'International Tables Vol C Tables 4.2.6.8 and 6.1.1.4'
N N 0.0061 0.0033 'International Tables Vol C Tables 4.2.6.8 and 6.1.1.4'
O O 0.0106 0.0060 'International Tables Vol C Tables 4.2.6.8 and 6.1.1.4'
Cl Cl 0.1484 0.1585 'International Tables Vol C Tables 4.2.6.8 and 6.1.1.4'
Cu Cu 0.3201 1.2651 'International Tables Vol C Tables 4.2.6.8 and 6.1.1.4'
Re Re -1.0185 7.2310 'International Tables Vol C Tables 4.2.6.8 and 6.1.1.4'

loop_
_geom_angle_atom_site_label_1
_geom_angle_atom_site_label_2
_geom_angle_atom_site_label_3
_geom_angle
_geom_angle_site_symmetry_1
_geom_angle_site_symmetry_3
N3 Re1 N1 78.5(13) . .
N3 Re1 Cl4 169.1(10) . .
N1 Re1 Cl4 90.7(11) . .
N3 Re1 Cl3 93.1(10) . .
N1 Re1 Cl3 171.5(11) . .
Cl4 Re1 Cl3 97.7(7) . .
N3 Re1 Cl2 86.0(11) . .
N1 Re1 Cl2 89.0(12) . .
Cl4 Re1 Cl2 92.6(7) . .
Cl3 Re1 Cl2 91.9(6) . .
N3 Re1 Cl1 87.0(11) . .
N1 Re1 Cl1 85.7(12) . .
Cl4 Re1 Cl1 93.7(7) . .
Cl3 Re1 Cl1 92.5(7) . .
Cl2 Re1 Cl1 171.9(6) . .
N5 Re2 Cl8 87.6(9) . .
N5 Re2 Cl6 88.2(9) . .
Cl8 Re2 Cl6 175.8(5) . .
N5 Re2 Cl7 87.6(8) . .
Cl8 Re2 Cl7 88.0(6) . .
Cl6 Re2 Cl7 92.7(5) . .
N5 Re2 Cl5 87.9(9) . .
Cl8 Re2 Cl5 89.6(7) . .
Cl6 Re2 Cl5 89.4(7) . .
Cl7 Re2 Cl5 175.0(6) . .
N5 Re2 Cl9 178.8(9) . .
Cl8 Re2 Cl9 92.0(5) . .
Cl6 Re2 Cl9 92.2(5) . .
Cl7 Re2 Cl9 91.3(5) . .
Cl5 Re2 Cl9 93.2(6) . .
N6 Cu1 N2 122(5) 1_545 .
N6 Cu1 N4 117(5) 1_545 .
N2 Cu1 N4 82.4(17) . .
N6 Cu1 Cl9 113(4) 1_545 .
N2 Cu1 Cl9 108.9(15) . .
N4 Cu1 Cl9 109.9(11) . .
Cu1 Cl9 Re2 119.8(6) . .
C4 N1 C1 115(5) . .
C4 N1 Re1 114(3) . .
C1 N1 Re1 131(4) . .
C3 N2 C4 114(4) . .
C3 N2 Cu1 132(4) . .
C4 N2 Cu1 114(3) . .
C5 N3 C8 120.0 . .
C5 N3 Re1 111.6(16) . .
C8 N3 Re1 127.9(16) . .
N4 C5 N3 120.0 . .
N4 C5 C4 123(3) . .
N3 C5 C4 117(3) . .
C2 C1 N1 127(6) . .
C1 C2 C3 115(6) . .
N2 C3 C2 120(5) . .
N1 C4 N2 128(5) . .
N1 C4 C5 119(4) . .
N2 C4 C5 113(4) . .
C6 N4 C5 120.0 . .
C6 N4 Cu1 132.3(17) . .
C5 N4 Cu1 106.9(17) . .
N4 C6 C7 120.0 . .
C6 C7 C8 120.0 . .
C7 C8 N3 120.0 . .
C9 N5 C12 120.0 . .
C9 N5 Re2 116.7(15) . .
C12 N5 Re2 123.3(15) . .
N5 C9 C10 120.0 . .
N6 C10 C9 120.0 . .
C10 N6 C11 120.0 . .
C10 N6 Cu1 117.6(18) . 1_565
C11 N6 Cu1 122.4(18) . 1_565
C12 C11 N6 120.0 . .
C11 C12 N5 120.0 . .
C1N N1N O1N 127(10) . .
C1N N1N O2N 107(10) . .
O1N N1N O2N 120(10) . .

loop_
_geom_bond_atom_site_label_1
_geom_bond_atom_site_label_2
_geom_bond_distance
_geom_bond_site_symmetry_2
Re1 N3 2.12(2) .
Re1 N1 2.12(4) .
Re1 Cl4 2.308(16) .
Re1 Cl3 2.327(17) .
Re1 Cl2 2.328(17) .
Re1 Cl1 2.334(15) .
Re2 N5 2.20(2) .
Re2 Cl8 2.333(15) .
Re2 Cl6 2.352(15) .
Re2 Cl7 2.359(13) .
Re2 Cl5 2.360(14) .
Re2 Cl9 2.390(15) .
Cu1 N6 1.92(5) 1_545
Cu1 N2 2.04(4) .
Cu1 N4 2.11(3) .
Cu1 Cl9 2.361(17) .
N1 C4 1.31(6) .
N1 C1 1.34(8) .
N2 C3 1.33(7) .
N2 C4 1.40(7) .
N3 C5 1.3900 .
N3 C8 1.3900 .
C5 N4 1.3900 .
C5 C4 1.42(6) .
C1 C2 1.28(10) .
C2 C3 1.53(9) .
N4 C6 1.3900 .
C6 C7 1.3900 .
C7 C8 1.3900 .
N5 C9 1.3900 .
N5 C12 1.3900 .
C9 C10 1.3900 .
C10 N6 1.3900 .
N6 C11 1.3900 .
N6 Cu1 1.92(2) 1_565
C11 C12 1.3900 .
O1N N1N 1.33(3) .
N1N C1N 1.22(12) .
N1N O2N 1.33(3) .
